data_2016670
loop_
_publ_author_name
'Shylaja, S.'
'Mahendra, K. N.'
'Varma, K. B. R.'
'Narasimhamurthy, T.'
'Rathore, R. S.'

_publ_section_title
;
 Hydrogen-bonded sheets in
 2-(2-aminophenyl)-1<i>H</i>-benzimidazol-3-ium dihydrogen phosphate
;
_journal_coeditor_code GD3204
_journal_issue 7
_journal_name_full 'Acta Crystallographica Section C'
_journal_page_first o361
_journal_page_last o363
_journal_paper_doi 10.1107/S010827010801456X
_journal_volume 64
_journal_year 2008
_chemical_formula_iupac 'C13 H12 N3 + , H2 O4 P -'
_chemical_formula_moiety 'C13 H12 N3 + , H2 O4 P -'
_chemical_formula_sum 'C13 H14 N3 O4 P'
_chemical_formula_weight 307.24
_chemical_melting_point 534(2)
_chemical_name_systematic
;
2-(2-aminophenyl)-1<i>H</i>-benzimidazol-3-ium dihydrogen phosphate
;
_space_group_IT_number 5
_symmetry_cell_setting monoclinic
_symmetry_space_group_name_Hall 'C 2y'
_symmetry_space_group_name_H-M 'C 1 2 1'
_atom_sites_solution_hydrogens geom
_atom_sites_solution_primary direct
_atom_sites_solution_secondary difmap
_cell_angle_alpha 90.00
_cell_angle_beta 113.575(2)
_cell_angle_gamma 90.00
_cell_formula_units_Z 4
_cell_length_a 18.3700(11)
_cell_length_b 10.0050(13)
_cell_length_c 7.9145(14)
_cell_measurement_reflns_used 929
_cell_measurement_temperature 295(2)
_cell_measurement_theta_max 25.7
_cell_measurement_theta_min 2.4
_cell_volume 1333.2(3)
_computing_cell_refinement 'SAINT-Plus (Bruker, 2003)'
_computing_data_collection 'SMART (Bruker, 2003)'
_computing_data_reduction 'SAINT-Plus (Bruker, 2003)'
_computing_molecular_graphics
;
ORTEP-3 (Farrugia, 1997) and PLATON (Spek, 2003)
;
_computing_publication_material
;
SHELXL97 (Sheldrick, 2008) and PLATON (Spek, 2003)
;
_computing_structure_refinement 'SHELXL97 (Sheldrick, 2008)'
_computing_structure_solution 'SHELXTL (Bruker, 2003)'
_diffrn_ambient_temperature 295(2)
_diffrn_measured_fraction_theta_full 0.998
_diffrn_measured_fraction_theta_max 0.998
_diffrn_measurement_device_type 'Bruker SMART CCD area-detector'
_diffrn_measurement_method '\f and \w'
_diffrn_radiation_monochromator graphite
_diffrn_radiation_source 'fine-focus sealed tube'
_diffrn_radiation_type MoK\a
_diffrn_radiation_wavelength 0.71073
_diffrn_reflns_av_R_equivalents 0.0255
_diffrn_reflns_av_sigmaI/netI 0.0308
_diffrn_reflns_limit_h_max 22
_diffrn_reflns_limit_h_min -22
_diffrn_reflns_limit_k_max 12
_diffrn_reflns_limit_k_min -12
_diffrn_reflns_limit_l_max 9
_diffrn_reflns_limit_l_min -9
_diffrn_reflns_number 6829
_diffrn_reflns_theta_full 25.00
_diffrn_reflns_theta_max 25.98
_diffrn_reflns_theta_min 2.37
_exptl_absorpt_coefficient_mu 0.227
_exptl_absorpt_correction_T_max 0.96
_exptl_absorpt_correction_T_min 0.91
_exptl_absorpt_correction_type multi-scan
_exptl_absorpt_process_details '(SADABS; Bruker, 2003)'
_exptl_crystal_colour colourless
_exptl_crystal_density_diffrn 1.531
_exptl_crystal_density_method 'not measured'
_exptl_crystal_description block
_exptl_crystal_F_000 640
_exptl_crystal_size_max 0.33
_exptl_crystal_size_mid 0.28
_exptl_crystal_size_min 0.22
_refine_diff_density_max 0.321
_refine_diff_density_min -0.177
_refine_ls_abs_structure_details 'Flack (1983), with how many Friedel pairs?'
_refine_ls_abs_structure_Flack 0.02(10)
_refine_ls_extinction_method none
_refine_ls_goodness_of_fit_ref 1.105
_refine_ls_hydrogen_treatment mixed
_refine_ls_matrix_type full
_refine_ls_number_parameters 209
_refine_ls_number_reflns 2612
_refine_ls_number_restraints 7
_refine_ls_restrained_S_all 1.105
_refine_ls_R_factor_all 0.0404
_refine_ls_R_factor_gt 0.0349
_refine_ls_shift/su_max 0.000
_refine_ls_shift/su_mean 0.000
_refine_ls_structure_factor_coef Fsqd
_refine_ls_weighting_details 'calc w = 1/[\s^2^(Fo^2^)+(0.0476P)^2^+0.3082P] where P=(Fo^2^+2Fc^2^)/3'
_refine_ls_weighting_scheme calc
_refine_ls_wR_factor_gt 0.0849
_refine_ls_wR_factor_ref 0.0903
_reflns_number_gt 2374
_reflns_number_total 2612
_reflns_threshold_expression I>2\s(I)
_cod_data_source_file gd3204.cif
_cod_data_source_block I
_cod_original_sg_symbol_H-M 'C 2'
_cod_database_code 2016670
_cod_database_fobs_code 2016670

loop_
_symmetry_equiv_pos_as_xyz
'x, y, z'
'-x, y, -z'
'x+1/2, y+1/2, z'
'-x+1/2, y+1/2, -z'

loop_
_atom_site_type_symbol
_atom_site_label
_atom_site_fract_x
_atom_site_fract_y
_atom_site_fract_z
_atom_site_U_iso_or_equiv
_atom_site_adp_type
_atom_site_calc_flag
_atom_site_refinement_flags
_atom_site_occupancy
P P1 0.0000 0.18197(8) 0.5000 0.0298(2) Uani d S 1
P P2 0.0000 0.05644(8) 0.0000 0.0282(2) Uani d S 1
O O1 -0.03639(11) 0.26119(16) 0.3249(2) 0.0352(4) Uani d . 1
O O2 0.06749(13) 0.0893(2) 0.4951(3) 0.0566(7) Uani d D 1
H H2O 0.060(2) 0.049(4) 0.401(3) 0.085 Uiso d D 1
O O3 0.03355(11) -0.02401(16) 0.1742(2) 0.0369(5) Uani d . 1
O O4 -0.06809(12) 0.1499(2) 0.0005(3) 0.0510(6) Uani d D 1
H H4O -0.063(2) 0.171(4) 0.104(2) 0.077 Uiso d D 1
N N1 -0.02780(12) 0.7261(2) 0.1688(3) 0.0331(5) Uani d D 1
H H1 -0.0022(15) 0.8015(17) 0.182(4) 0.040 Uiso d D 1
N N3 -0.04513(12) 0.5167(2) 0.2145(3) 0.0326(5) Uani d D 1
H H3 -0.0402(16) 0.4372(15) 0.264(3) 0.039 Uiso d D 1
N N14 0.11603(15) 0.3903(3) 0.3100(5) 0.0596(7) Uani d D 1
H H14A 0.0658(9) 0.375(4) 0.240(5) 0.089 Uiso d D 1
H H14B 0.1521(18) 0.328(3) 0.365(5) 0.089 Uiso d D 1
C C2 0.00674(16) 0.6167(3) 0.2632(4) 0.0304(5) Uani d . 1
C C3a -0.11729(14) 0.5624(3) 0.0841(3) 0.0325(5) Uani d . 1
C C4 -0.18945(15) 0.4994(3) -0.0056(4) 0.0419(6) Uani d . 1
H H4 -0.1969 0.4100 0.0153 0.050 Uiso calc R 1
C C5 -0.24971(17) 0.5760(3) -0.1275(4) 0.0447(7) Uani d . 1
H H5 -0.2995 0.5378 -0.1895 0.054 Uiso calc R 1
C C6 -0.23815(16) 0.7087(3) -0.1603(4) 0.0445(7) Uani d . 1
H H6 -0.2802 0.7564 -0.2459 0.053 Uiso calc R 1
C C7 -0.16685(16) 0.7722(3) -0.0712(4) 0.0429(6) Uani d . 1
H H7 -0.1596 0.8613 -0.0940 0.051 Uiso calc R 1
C C7a -0.10589(14) 0.6963(3) 0.0553(3) 0.0322(5) Uani d . 1
C C8 0.08968(14) 0.6125(3) 0.3992(3) 0.0329(5) Uani d . 1
C C9 0.13909(15) 0.5017(3) 0.4171(4) 0.0376(6) Uani d . 1
C C10 0.21806(17) 0.5107(3) 0.5474(4) 0.0494(7) Uani d . 1
H H10 0.2525 0.4394 0.5613 0.059 Uiso calc R 1
C C11 0.24504(18) 0.6218(4) 0.6537(4) 0.0558(9) Uani d . 1
H H11 0.2974 0.6248 0.7396 0.067 Uiso calc R 1
C C12 0.19614(18) 0.7295(4) 0.6361(4) 0.0536(8) Uani d . 1
H H12 0.2152 0.8047 0.7098 0.064 Uiso calc R 1
C C13 0.11930(16) 0.7255(3) 0.5094(4) 0.0416(6) Uani d . 1
H H13 0.0863 0.7988 0.4964 0.050 Uiso calc R 1

loop_
_atom_site_aniso_label
_atom_site_aniso_U_11
_atom_site_aniso_U_22
_atom_site_aniso_U_33
_atom_site_aniso_U_12
_atom_site_aniso_U_13
_atom_site_aniso_U_23
P1 0.0370(5) 0.0224(4) 0.0240(4) 0.000 0.0061(4) 0.000
P2 0.0346(5) 0.0214(4) 0.0243(4) 0.000 0.0071(4) 0.000
O1 0.0473(11) 0.0257(9) 0.0286(9) 0.0040(8) 0.0111(8) 0.0058(8)
O2 0.0638(13) 0.0614(16) 0.0302(11) 0.0307(12) 0.0038(10) -0.0067(10)
O3 0.0524(12) 0.0242(9) 0.0291(10) 0.0014(8) 0.0111(9) 0.0011(8)
O4 0.0522(11) 0.0583(15) 0.0306(10) 0.0217(11) 0.0039(9) -0.0053(10)
N1 0.0332(11) 0.0234(11) 0.0399(11) -0.0017(9) 0.0116(9) 0.0044(9)
N3 0.0339(11) 0.0279(11) 0.0311(11) -0.0011(9) 0.0079(9) 0.0046(9)
N14 0.0471(15) 0.0436(15) 0.087(2) -0.0017(13) 0.0257(15) -0.0115(15)
C2 0.0347(12) 0.0272(11) 0.0296(12) 0.0006(10) 0.0131(10) 0.0024(10)
C3a 0.0347(12) 0.0313(12) 0.0307(13) -0.0004(11) 0.0122(10) 0.0006(11)
C4 0.0428(15) 0.0376(14) 0.0438(16) -0.0077(12) 0.0157(13) -0.0046(13)
C5 0.0330(13) 0.0488(18) 0.0432(16) -0.0015(12) 0.0057(12) -0.0083(13)
C6 0.0374(15) 0.0511(19) 0.0380(14) 0.0089(13) 0.0078(12) 0.0026(14)
C7 0.0447(16) 0.0364(14) 0.0450(15) 0.0081(12) 0.0153(13) 0.0093(13)
C7a 0.0338(13) 0.0307(13) 0.0318(13) 0.0029(11) 0.0128(10) 0.0029(11)
C8 0.0344(13) 0.0307(12) 0.0320(13) -0.0015(11) 0.0116(10) 0.0047(12)
C9 0.0371(14) 0.0349(13) 0.0438(15) 0.0002(12) 0.0193(12) 0.0065(12)
C10 0.0371(15) 0.0525(18) 0.0569(18) 0.0071(14) 0.0171(14) 0.0176(16)
C11 0.0388(15) 0.075(2) 0.0427(17) -0.0114(18) 0.0049(13) 0.0146(18)
C12 0.0559(18) 0.0568(19) 0.0409(16) -0.0209(16) 0.0117(14) -0.0064(14)
C13 0.0456(15) 0.0360(14) 0.0400(15) -0.0036(12) 0.0138(12) 0.0016(12)

loop_
_atom_type_symbol
_atom_type_description
_atom_type_scat_dispersion_real
_atom_type_scat_dispersion_imag
_atom_type_scat_source
C C 0.0033 0.0016 'International Tables Vol C Tables 4.2.6.8 and 6.1.1.4'
H H 0.0000 0.0000 'International Tables Vol C Tables 4.2.6.8 and 6.1.1.4'
N N 0.0061 0.0033 'International Tables Vol C Tables 4.2.6.8 and 6.1.1.4'
O O 0.0106 0.0060 'International Tables Vol C Tables 4.2.6.8 and 6.1.1.4'
P P 0.1023 0.0942 'International Tables Vol C Tables 4.2.6.8 and 6.1.1.4'

loop_
_geom_angle_atom_site_label_1
_geom_angle_atom_site_label_2
_geom_angle_atom_site_label_3
_geom_angle_site_symmetry_1
_geom_angle_site_symmetry_3
_geom_angle
O1 P1 O1 2_556 . 116.28(14)
O1 P1 O2 2_556 2_556 110.82(10)
O1 P1 O2 . 2_556 105.76(10)
O1 P1 O2 2_556 . 105.76(10)
O1 P1 O2 . . 110.82(10)
O2 P1 O2 2_556 . 107.14(19)
O3 P2 O3 2 . 115.08(14)
O3 P2 O4 2 2 110.73(10)
O3 P2 O4 . 2 106.74(10)
O3 P2 O4 2 . 106.74(10)
O3 P2 O4 . . 110.73(10)
O4 P2 O4 2 . 106.53(18)
P1 O2 H2O . . 118(3)
P2 O4 H4O . . 113(3)
C2 N1 C7a . . 108.9(2)
C2 N1 H1 . . 122.0(19)
C7a N1 H1 . . 129.1(19)
C2 N3 C3a . . 109.2(2)
C2 N3 H3 . . 128.3(18)
C3a N3 H3 . . 121.9(18)
C9 N14 H14A . . 121(3)
C9 N14 H14B . . 107(3)
H14A N14 H14B . . 125(4)
N3 C2 N1 . . 109.3(2)
N3 C2 C8 . . 127.1(3)
N1 C2 C8 . . 123.6(3)
C4 C3a C7a . . 122.2(3)
C4 C3a N3 . . 131.7(3)
C7a C3a N3 . . 106.1(2)
C5 C4 C3a . . 116.4(3)
C5 C4 H4 . . 121.8
C3a C4 H4 . . 121.8
C4 C5 C6 . . 121.7(3)
C4 C5 H5 . . 119.1
C6 C5 H5 . . 119.1
C7 C6 C5 . . 122.3(3)
C7 C6 H6 . . 118.9
C5 C6 H6 . . 118.9
C6 C7 C7a . . 116.5(3)
C6 C7 H7 . . 121.7
C7a C7 H7 . . 121.7
N1 C7a C3a . . 106.6(2)
N1 C7a C7 . . 132.5(2)
C3a C7a C7 . . 120.9(2)
C13 C8 C9 . . 120.1(2)
C13 C8 C2 . . 117.6(2)
C9 C8 C2 . . 122.3(3)
N14 C9 C8 . . 123.8(3)
N14 C9 C10 . . 118.8(3)
C8 C9 C10 . . 117.3(3)
C11 C10 C9 . . 121.2(3)
C11 C10 H10 . . 119.4
C9 C10 H10 . . 119.4
C10 C11 C12 . . 121.0(3)
C10 C11 H11 . . 119.5
C12 C11 H11 . . 119.5
C13 C12 C11 . . 119.6(3)
C13 C12 H12 . . 120.2
C11 C12 H12 . . 120.2
C12 C13 C8 . . 120.7(3)
C12 C13 H13 . . 119.6
C8 C13 H13 . . 119.6

loop_
_geom_bond_atom_site_label_1
_geom_bond_atom_site_label_2
_geom_bond_site_symmetry_2
_geom_bond_distance
P1 O1 2_556 1.5015(17)
P1 O1 . 1.5015(17)
P1 O2 2_556 1.561(2)
P1 O2 . 1.561(2)
P2 O3 2 1.4996(17)
P2 O3 . 1.4996(17)
P2 O4 2 1.563(2)
P2 O4 . 1.563(2)
O2 H2O . 0.81(3)
O4 H4O . 0.81(2)
N1 C2 . 1.334(3)
N1 C7a . 1.387(3)
N1 H1 . 0.87(2)
N3 C2 . 1.327(3)
N3 C3a . 1.392(3)
N3 H3 . 0.875(17)
N14 C9 . 1.361(4)
N14 H14A . 0.88(3)
N14 H14B . 0.89(3)
C2 C8 . 1.473(4)
C3a C4 . 1.380(4)
C3a C7a . 1.389(4)
C4 C5 . 1.375(4)
C4 H4 . 0.9300
C5 C6 . 1.385(5)
C5 H5 . 0.9300
C6 C7 . 1.370(4)
C6 H6 . 0.9300
C7 C7a . 1.391(3)
C7 H7 . 0.9300
C8 C13 . 1.399(4)
C8 C9 . 1.404(4)
C9 C10 . 1.407(4)
C10 C11 . 1.362(5)
C10 H10 . 0.9300
C11 C12 . 1.374(5)
C11 H11 . 0.9300
C12 C13 . 1.366(4)
C12 H12 . 0.9300
C13 H13 . 0.9300

loop_
_geom_hbond_atom_site_label_D
_geom_hbond_atom_site_label_H
_geom_hbond_atom_site_label_A
_geom_hbond_site_symmetry_A
_geom_hbond_distance_DH
_geom_hbond_distance_HA
_geom_hbond_distance_DA
_geom_hbond_angle_DHA
_geom_hbond_publ_flag
O2 H2O O3 . 0.81(3) 1.82(3) 2.619(3) 172(4) y
O4 H4O O1 . 0.81(2) 1.85(2) 2.641(3) 163(4) y
N1 H1 O3 1_565 0.87(2) 1.875(19) 2.736(3) 169(3) y
N3 H3 O1 . 0.875(17) 1.820(16) 2.686(3) 170(2) y
N14 H14A O1 . 0.88(3) 2.51(3) 3.128(4) 128(3) y
C11 H11 O4 3_556 0.93 2.52 3.444(4) 172 y
N14 H14A N3 . 0.88(3) 2.44(3) 3.022(4) 125(3) y

loop_
_geom_torsion_atom_site_label_1
_geom_torsion_atom_site_label_2
_geom_torsion_atom_site_label_3
_geom_torsion_atom_site_label_4
_geom_torsion
C3a N3 C2 N1 -0.7(3)
C3a N3 C2 C8 179.1(3)
C7a N1 C2 N3 0.7(3)
C7a N1 C2 C8 -179.2(2)
C2 N3 C3a C4 -178.4(3)
C2 N3 C3a C7a 0.5(3)
C7a C3a C4 C5 0.8(4)
N3 C3a C4 C5 179.5(3)
C3a C4 C5 C6 0.9(4)
C4 C5 C6 C7 -1.3(5)
C5 C6 C7 C7a 0.0(4)
C2 N1 C7a C3a -0.4(3)
C2 N1 C7a C7 -179.1(3)
C4 C3a C7a N1 179.0(2)
N3 C3a C7a N1 0.0(3)
C4 C3a C7a C7 -2.1(4)
N3 C3a C7a C7 178.9(2)
C6 C7 C7a N1 -179.8(3)
C6 C7 C7a C3a 1.7(4)
N3 C2 C8 C13 -143.1(3)
N1 C2 C8 C13 36.7(4)
N3 C2 C8 C9 38.5(4)
N1 C2 C8 C9 -141.7(3)
C13 C8 C9 N14 -177.1(3)
C2 C8 C9 N14 1.3(4)
C13 C8 C9 C10 -0.5(4)
C2 C8 C9 C10 177.9(2)
N14 C9 C10 C11 177.7(3)
C8 C9 C10 C11 0.9(4)
C9 C10 C11 C12 -0.6(5)
C10 C11 C12 C13 -0.3(5)
C11 C12 C13 C8 0.7(4)
C9 C8 C13 C12 -0.4(4)
C2 C8 C13 C12 -178.8(3)
